data_4504397
loop_
_publ_author_name
'Liu, Yu'
'Li, Qiang'
'Guo, Dong-Sheng'
'Chen, Kun'

_publ_section_title
;
 Polymeric Capsules and Honeycomb Aggregates Formed
 byp-Sulfonatocalix[6]arene with Phenanthrolinium Compounds
;
_journal_issue 9
_journal_name_full 'Crystal Growth &amp; Design'
_journal_page_first 1672
_journal_paper_doi 10.1021/cg0704854
_journal_volume 7
_journal_year 2007
_chemical_formula_sum 'C90 H108 N8 O45 S6'
_chemical_formula_weight 2214.20
_chemical_name_systematic
; 
 ? 
;
_space_group_IT_number 2
_symmetry_cell_setting triclinic
_symmetry_space_group_name_Hall '-P 1'
_symmetry_space_group_name_H-M 'P -1'
_atom_sites_solution_hydrogens geom
_atom_sites_solution_primary direct
_atom_sites_solution_secondary difmap
_audit_creation_method SHELXL-97
_cell_angle_alpha 96.668(3)
_cell_angle_beta 94.163(3)
_cell_angle_gamma 95.226(2)
_cell_formula_units_Z 2
_cell_length_a 11.862(2)
_cell_length_b 18.883(3)
_cell_length_c 22.445(4)
_cell_measurement_reflns_used 10366
_cell_measurement_temperature 113(2)
_cell_measurement_theta_max 27.9
_cell_measurement_theta_min 1.6
_cell_volume 4955.1(14)
_computing_cell_refinement 'CrystalClear (Rigaku/MSC Inc., 2005)'
_computing_data_collection 'CrystalClear (Rigaku/MSC Inc., 2005)'
_computing_data_reduction 'CrystalClear (Rigaku/MSC Inc., 2005)'
_computing_publication_material 'CrystalStructure 3.7.0'
_computing_structure_refinement 'SHELXL-97 (Sheldrick, 1997)'
_computing_structure_solution 'SHELXS-97 (Sheldrick, 1990)'
_diffrn_ambient_temperature 113(2)
_diffrn_detector_area_resol_mean 7.31
_diffrn_measured_fraction_theta_full 0.994
_diffrn_measured_fraction_theta_max 0.994
_diffrn_measurement_device_type 'Rigaku Saturn'
_diffrn_measurement_method \w
_diffrn_radiation_monochromator confocal
_diffrn_radiation_source 'rotating anode'
_diffrn_radiation_type MoK\a
_diffrn_radiation_wavelength 0.71070
_diffrn_reflns_av_R_equivalents 0.0462
_diffrn_reflns_av_sigmaI/netI 0.0704
_diffrn_reflns_limit_h_max 14
_diffrn_reflns_limit_h_min -13
_diffrn_reflns_limit_k_max 22
_diffrn_reflns_limit_k_min -22
_diffrn_reflns_limit_l_max 21
_diffrn_reflns_limit_l_min -26
_diffrn_reflns_number 36120
_diffrn_reflns_theta_full 25.00
_diffrn_reflns_theta_max 25.00
_diffrn_reflns_theta_min 1.34
_exptl_absorpt_coefficient_mu 0.239
_exptl_absorpt_correction_T_max 0.9858
_exptl_absorpt_correction_T_min 0.9673
_exptl_absorpt_correction_type multi-scan
_exptl_absorpt_process_details 'Jacobson, R. (1998) Private communication'
_exptl_crystal_density_diffrn 1.484
_exptl_crystal_density_method 'not measured'
_exptl_crystal_F_000 2320
_exptl_crystal_size_max 0.14
_exptl_crystal_size_mid 0.08
_exptl_crystal_size_min 0.06
_refine_diff_density_max 1.030
_refine_diff_density_min -0.620
_refine_diff_density_rms 0.085
_refine_ls_extinction_method none
_refine_ls_goodness_of_fit_ref 1.072
_refine_ls_hydrogen_treatment mixed
_refine_ls_matrix_type full
_refine_ls_number_parameters 1392
_refine_ls_number_reflns 17370
_refine_ls_number_restraints 75
_refine_ls_restrained_S_all 1.074
_refine_ls_R_factor_all 0.1008
_refine_ls_R_factor_gt 0.0726
_refine_ls_shift/su_max 0.004
_refine_ls_shift/su_mean 0.000
_refine_ls_structure_factor_coef Fsqd
_refine_ls_weighting_details 'calc w=1/[\s^2^(Fo^2^)+(0.0841P)^2^+7.4238P] where P=(Fo^2^+2Fc^2^)/3'
_refine_ls_weighting_scheme calc
_refine_ls_wR_factor_gt 0.1764
_refine_ls_wR_factor_ref 0.1986
_reflns_number_gt 12331
_reflns_number_total 17370
_reflns_threshold_expression >2sigma(I)
_cod_data_source_file cg0704854si20070528_081142.cif
_cod_data_source_block shelxl
_cod_original_cell_volume 4954.9(14)
_cod_original_sg_symbol_H-M P-1
_cod_database_code 4504397

loop_
_symmetry_equiv_pos_as_xyz
'x, y, z'
'-x, -y, -z'

loop_
_atom_site_label
_atom_site_type_symbol
_atom_site_fract_x
_atom_site_fract_y
_atom_site_fract_z
_atom_site_U_iso_or_equiv
_atom_site_adp_type
_atom_site_occupancy
_atom_site_symmetry_multiplicity
_atom_site_calc_flag
_atom_site_refinement_flags
S1 S 0.51539(8) 0.17749(5) 0.52570(4) 0.0175(2) Uani 1 1 d .
S2 S 0.72630(9) 0.39996(5) 0.24944(4) 0.0180(2) Uani 1 1 d .
S3 S 1.32605(9) 0.58359(5) 0.21405(4) 0.0188(2) Uani 1 1 d .
O1 O 0.9969(2) 0.28575(15) 0.52002(11) 0.0189(6) Uani 1 1 d .
H1 H 1.0156 0.2883 0.4849 0.028 Uiso 1 1 calc R
O2 O 1.0762(2) 0.32377(14) 0.42336(11) 0.0167(6) Uani 1 1 d .
H2 H 1.1269 0.3085 0.4024 0.025 Uiso 1 1 calc R
O3 O 1.0337(2) 0.57995(15) 0.41503(12) 0.0208(6) Uani 1 1 d .
H3 H 1.0233 0.6217 0.4295 0.031 Uiso 1 1 calc R
O4 O 0.4540(3) 0.23249(16) 0.50217(13) 0.0286(7) Uani 1 1 d .
O5 O 0.5001(3) 0.17418(16) 0.58928(12) 0.0271(7) Uani 1 1 d .
O6 O 0.4906(2) 0.10798(15) 0.48955(13) 0.0248(7) Uani 1 1 d .
O7 O 0.7161(3) 0.47633(15) 0.25747(13) 0.0291(7) Uani 1 1 d .
O8 O 0.6203(2) 0.35703(16) 0.25255(13) 0.0276(7) Uani 1 1 d .
O9 O 0.7830(3) 0.37885(15) 0.19525(11) 0.0242(7) Uani 1 1 d .
O10 O 1.4024(3) 0.64868(16) 0.22870(13) 0.0293(7) Uani 1 1 d .
O11 O 1.2508(3) 0.58456(17) 0.15963(12) 0.0267(7) Uani 1 1 d .
O12 O 1.3839(2) 0.51858(15) 0.21188(12) 0.0235(7) Uani 1 1 d .
C1 C 0.8857(3) 0.25805(19) 0.51773(17) 0.0141(8) Uani 1 1 d .
C2 C 0.8416(3) 0.2545(2) 0.57363(16) 0.0143(8) Uani 1 1 d .
C3 C 0.7296(3) 0.22779(19) 0.57519(17) 0.0150(8) Uani 1 1 d .
H3A H 0.6991 0.2247 0.6129 0.018 Uiso 1 1 calc R
C4 C 0.6613(3) 0.2055(2) 0.52244(17) 0.0158(8) Uani 1 1 d .
C5 C 0.7066(3) 0.2076(2) 0.46685(17) 0.0160(8) Uani 1 1 d .
H5 H 0.6596 0.1913 0.4309 0.019 Uiso 1 1 calc R
C6 C 0.8197(3) 0.23304(19) 0.46326(17) 0.0147(8) Uani 1 1 d .
C7 C 0.8700(3) 0.2303(2) 0.40295(16) 0.0154(8) Uani 1 1 d .
H7A H 0.8200 0.1957 0.3738 0.019 Uiso 1 1 calc R
H7B H 0.9445 0.2108 0.4073 0.019 Uiso 1 1 calc R
C8 C 0.9891(3) 0.3437(2) 0.38597(16) 0.0147(8) Uani 1 1 d .
C9 C 0.8875(3) 0.3003(2) 0.37568(16) 0.0146(8) Uani 1 1 d .
C10 C 0.8019(3) 0.3200(2) 0.33600(16) 0.0142(8) Uani 1 1 d .
H10 H 0.7311 0.2915 0.3280 0.017 Uiso 1 1 calc R
C11 C 0.8219(3) 0.3813(2) 0.30885(16) 0.0144(8) Uani 1 1 d .
C12 C 0.9231(3) 0.4261(2) 0.32156(16) 0.0141(8) Uani 1 1 d .
H12 H 0.9339 0.4688 0.3033 0.017 Uiso 1 1 calc R
C13 C 1.0081(3) 0.40764(19) 0.36116(16) 0.0126(8) Uani 1 1 d .
C14 C 1.1207(3) 0.4532(2) 0.37744(16) 0.0149(8) Uani 1 1 d .
H14A H 1.1275 0.4682 0.4214 0.018 Uiso 1 1 calc R
H14B H 1.1823 0.4225 0.3688 0.018 Uiso 1 1 calc R
C15 C 1.0988(3) 0.5830(2) 0.36780(16) 0.0144(8) Uani 1 1 d .
C16 C 1.1413(3) 0.5192(2) 0.34656(16) 0.0149(8) Uani 1 1 d .
C17 C 1.2099(3) 0.5194(2) 0.29916(16) 0.0152(8) Uani 1 1 d .
H17 H 1.2388 0.4762 0.2841 0.018 Uiso 1 1 calc R
C18 C 1.2371(3) 0.5812(2) 0.27328(16) 0.0161(8) Uani 1 1 d .
C19 C 1.1935(3) 0.6448(2) 0.29514(17) 0.0176(9) Uani 1 1 d .
H19 H 1.2116 0.6872 0.2773 0.021 Uiso 1 1 calc R
C20 C 1.1241(3) 0.6467(2) 0.34254(16) 0.0163(8) Uani 1 1 d .
C21 C 1.0867(3) 0.7176(2) 0.36834(16) 0.0167(8) Uani 1 1 d .
H21A H 1.0056 0.7112 0.3763 0.020 Uiso 1 1 calc R
H21B H 1.0952 0.7526 0.3390 0.020 Uiso 1 1 calc R
S4 S 0.22404(8) 0.89528(5) -0.24467(4) 0.0149(2) Uani 1 1 d .
S5 S 0.01807(9) 0.68330(6) 0.03473(5) 0.0217(2) Uani 1 1 d D
S6 S 0.17673(9) 0.93043(5) 0.29517(4) 0.0166(2) Uani 1 1 d .
O13 O 0.5762(2) 0.83055(14) -0.06525(11) 0.0148(6) Uani 1 1 d .
H13 H 0.6278 0.8127 -0.0839 0.022 Uiso 1 1 calc R
O14 O 0.4999(2) 0.78873(14) 0.03092(11) 0.0168(6) Uani 1 1 d .
H14 H 0.5178 0.7941 -0.0039 0.025 Uiso 1 1 calc R
O15 O 0.4647(2) 0.92326(14) 0.09178(12) 0.0202(6) Uani 1 1 d .
H15 H 0.4796 0.8815 0.0802 0.030 Uiso 1 1 calc R
O16 O 0.1982(2) 0.96846(14) -0.22888(12) 0.0229(7) Uani 1 1 d .
O17 O 0.2811(2) 0.88621(16) -0.29981(11) 0.0236(7) Uani 1 1 d .
O18 O 0.1235(2) 0.84418(15) -0.24485(12) 0.0215(6) Uani 1 1 d .
O19 O -0.0434(11) 0.6991(5) -0.0197(3) 0.0165(19) Uani 0.607(19) 1 d PDU
O20 O 0.0077(7) 0.6097(4) 0.0433(6) 0.039(2) Uani 0.607(19) 1 d PDU
O21 O -0.0151(7) 0.7293(6) 0.0882(3) 0.034(2) Uani 0.607(19) 1 d PDU
O19' O -0.0442(15) 0.7191(8) -0.0092(6) 0.019(3) Uani 0.393(19) 1 d PDU
O20' O 0.0083(11) 0.6051(4) 0.0136(8) 0.037(3) Uani 0.393(19) 1 d PDU
O21' O -0.0134(11) 0.6968(9) 0.0951(3) 0.030(3) Uani 0.393(19) 1 d PDU
O22 O 0.1130(3) 0.86006(16) 0.28807(13) 0.0291(7) Uani 1 1 d .
O23 O 0.2541(3) 0.94232(17) 0.35068(12) 0.0279(7) Uani 1 1 d .
O24 O 0.1074(3) 0.98846(16) 0.28953(12) 0.0268(7) Uani 1 1 d .
C22 C 0.4914(3) 0.8459(2) -0.10605(16) 0.0130(8) Uani 1 1 d .
C23 C 0.5105(3) 0.90616(19) -0.13634(15) 0.0118(8) Uani 1 1 d .
C24 C 0.4252(3) 0.9207(2) -0.17747(16) 0.0142(8) Uani 1 1 d .
H24 H 0.4365 0.9609 -0.1990 0.017 Uiso 1 1 calc R
C25 C 0.3236(3) 0.8768(2) -0.18724(16) 0.0127(8) Uani 1 1 d .
C26 C 0.3056(3) 0.81763(19) -0.15680(16) 0.0133(8) Uani 1 1 d .
H26 H 0.2356 0.7881 -0.1642 0.016 Uiso 1 1 calc R
C27 C 0.3903(3) 0.80094(19) -0.11510(16) 0.0129(8) Uani 1 1 d .
C28 C 0.3757(3) 0.73264(19) -0.08607(16) 0.0132(8) Uani 1 1 d .
H28A H 0.4513 0.7149 -0.0805 0.016 Uiso 1 1 calc R
H28B H 0.3277 0.6963 -0.1147 0.016 Uiso 1 1 calc R
C29 C 0.3892(3) 0.7620(2) 0.02827(16) 0.0144(8) Uani 1 1 d .
C30 C 0.3241(3) 0.73676(19) -0.02615(16) 0.0141(8) Uani 1 1 d .
C31 C 0.2098(3) 0.7130(2) -0.02351(17) 0.0157(8) Uani 1 1 d .
H31 H 0.1636 0.6968 -0.0597 0.019 Uiso 1 1 calc R
C32 C 0.1628(3) 0.7128(2) 0.03135(17) 0.0155(8) Uani 1 1 d .
C33 C 0.2295(3) 0.7354(2) 0.08450(17) 0.0165(8) Uani 1 1 d .
H33 H 0.1973 0.7338 0.1219 0.020 Uiso 1 1 calc R
C34 C 0.3431(3) 0.7603(2) 0.08363(16) 0.0135(8) Uani 1 1 d .
C35 C 0.4135(3) 0.7889(2) 0.14260(16) 0.0140(8) Uani 1 1 d .
H35A H 0.4033 0.7543 0.1722 0.017 Uiso 1 1 calc R
H35B H 0.4950 0.7950 0.1355 0.017 Uiso 1 1 calc R
C36 C 0.4003(3) 0.9221(2) 0.13943(16) 0.0148(8) Uani 1 1 d .
C37 C 0.3757(3) 0.8604(2) 0.16724(16) 0.0145(8) Uani 1 1 d .
C38 C 0.3078(3) 0.8644(2) 0.21539(16) 0.0162(8) Uani 1 1 d .
H38 H 0.2904 0.8232 0.2348 0.019 Uiso 1 1 calc R
C39 C 0.2656(3) 0.9286(2) 0.23526(16) 0.0150(8) Uani 1 1 d .
C40 C 0.2905(3) 0.9894(2) 0.20744(16) 0.0142(8) Uani 1 1 d .
H40 H 0.2621 1.0331 0.2216 0.017 Uiso 1 1 calc R
C41 C 0.3572(3) 0.9863(2) 0.15859(16) 0.0137(8) Uani 1 1 d .
C42 C 0.3754(3) 1.0498(2) 0.12469(16) 0.0144(8) Uani 1 1 d .
H42A H 0.3160 1.0819 0.1341 0.017 Uiso 1 1 calc R
H42B H 0.3636 1.0325 0.0811 0.017 Uiso 1 1 calc R
N1 N 0.8518(3) 0.87157(17) 0.99669(14) 0.0190(7) Uani 1 1 d .
N2 N 0.9446(3) 0.9339(2) 0.90579(14) 0.0188(8) Uani 1 1 d .
C43 C 0.8038(4) 0.8420(2) 1.04060(17) 0.0210(9) Uani 1 1 d .
H43 H 0.8123 0.7931 1.0439 0.025 Uiso 1 1 calc R
C44 C 0.7413(4) 0.8792(2) 1.08250(18) 0.0233(9) Uani 1 1 d .
H44 H 0.7078 0.8553 1.1128 0.028 Uiso 1 1 calc R
C45 C 0.7288(3) 0.9500(2) 1.07947(17) 0.0200(9) Uani 1 1 d .
H45 H 0.6869 0.9758 1.1076 0.024 Uiso 1 1 calc R
C46 C 0.7794(3) 0.9841(2) 1.03375(17) 0.0189(9) Uani 1 1 d .
C47 C 0.7722(4) 1.0582(2) 1.02697(18) 0.0238(10) Uani 1 1 d .
H47 H 0.7314 1.0864 1.0540 0.029 Uiso 1 1 calc R
C48 C 0.8227(4) 1.0887(2) 0.98266(18) 0.0233(10) Uani 1 1 d .
H48 H 0.8170 1.1379 0.9791 0.028 Uiso 1 1 calc R
C49 C 0.8845(3) 1.0472(2) 0.94120(17) 0.0170(9) Uani 1 1 d .
C50 C 0.9379(4) 1.0760(2) 0.89401(18) 0.0244(10) Uani 1 1 d .
H50 H 0.9357 1.1253 0.8896 0.029 Uiso 1 1 calc R
C51 C 0.9932(4) 1.0330(2) 0.85432(18) 0.0229(9) Uani 1 1 d .
H51 H 1.0296 1.0524 0.8226 0.027 Uiso 1 1 calc R
C52 C 0.9951(4) 0.9610(2) 0.86121(18) 0.0242(10) Uani 1 1 d .
H52 H 1.0327 0.9308 0.8339 0.029 Uiso 1 1 calc R
C53 C 0.8901(3) 0.9744(2) 0.94657(16) 0.0143(8) Uani 1 1 d .
C54 C 0.8386(3) 0.9417(2) 0.99416(17) 0.0150(8) Uani 1 1 d .
N3 N 0.3388(3) 0.37360(18) 0.49174(15) 0.0213(8) Uani 1 1 d .
N4 N 0.4407(3) 0.4295(2) 0.40010(15) 0.0220(8) Uani 1 1 d .
C55 C 0.2879(4) 0.3471(2) 0.53615(18) 0.0232(9) Uani 1 1 d .
H55 H 0.2891 0.2975 0.5394 0.028 Uiso 1 1 calc R
C56 C 0.2321(4) 0.3888(2) 0.57888(19) 0.0261(10) Uani 1 1 d .
H56 H 0.1953 0.3672 0.6094 0.031 Uiso 1 1 calc R
C57 C 0.2317(4) 0.4604(3) 0.57588(18) 0.0270(10) Uani 1 1 d .
H57 H 0.1947 0.4893 0.6043 0.032 Uiso 1 1 calc R
C58 C 0.2871(3) 0.4911(2) 0.52994(18) 0.0214(9) Uani 1 1 d .
C59 C 0.2913(4) 0.5655(2) 0.5235(2) 0.0303(11) Uani 1 1 d .
H59 H 0.2544 0.5964 0.5506 0.036 Uiso 1 1 calc R
C60 C 0.3469(4) 0.5928(2) 0.4795(2) 0.0325(12) Uani 1 1 d .
H60 H 0.3512 0.6428 0.4772 0.039 Uiso 1 1 calc R
C61 C 0.3992(4) 0.5478(2) 0.43644(19) 0.0257(10) Uani 1 1 d .
C62 C 0.4570(4) 0.5721(3) 0.3892(2) 0.0340(12) Uani 1 1 d .
H62 H 0.4642 0.6218 0.3853 0.041 Uiso 1 1 calc R
C63 C 0.5031(4) 0.5258(3) 0.3485(2) 0.0345(12) Uani 1 1 d .
H63 H 0.5416 0.5431 0.3167 0.041 Uiso 1 1 calc R
C64 C 0.4927(4) 0.4531(3) 0.35459(19) 0.0290(11) Uani 1 1 d .
H64 H 0.5228 0.4201 0.3262 0.035 Uiso 1 1 calc R
C65 C 0.3937(3) 0.4740(2) 0.44162(18) 0.0200(9) Uani 1 1 d .
C66 C 0.3384(3) 0.4444(2) 0.48929(17) 0.0177(9) Uani 1 1 d .
N5 N 0.2026(3) 0.94411(17) 0.47018(15) 0.0157(7) Uani 1 1 d .
N6 N 0.0001(3) 0.88379(17) 0.41523(14) 0.0189(7) Uani 1 1 d .
C67 C 0.3056(3) 0.9720(2) 0.49343(18) 0.0188(9) Uani 1 1 d .
H67 H 0.3652 0.9788 0.4680 0.023 Uiso 1 1 calc R
C68 C 0.3255(4) 0.9911(2) 0.55528(17) 0.0197(9) Uani 1 1 d .
H68 H 0.3993 1.0099 0.5723 0.024 Uiso 1 1 calc R
C69 C 0.2394(4) 0.9829(2) 0.59147(18) 0.0197(9) Uani 1 1 d .
H69 H 0.2532 0.9965 0.6336 0.024 Uiso 1 1 calc R
C70 C 0.1297(4) 0.9543(2) 0.56682(17) 0.0167(8) Uani 1 1 d .
C71 C 0.0336(4) 0.9445(2) 0.60152(17) 0.0203(9) Uani 1 1 d .
H71 H 0.0417 0.9594 0.6437 0.024 Uiso 1 1 calc R
C72 C -0.0685(4) 0.9145(2) 0.57489(18) 0.0216(9) Uani 1 1 d .
H72 H -0.1308 0.9086 0.5988 0.026 Uiso 1 1 calc R
C73 C -0.0846(3) 0.8915(2) 0.51152(18) 0.0184(9) Uani 1 1 d .
C74 C -0.1879(4) 0.8590(2) 0.48222(19) 0.0241(10) Uani 1 1 d .
H74 H -0.2518 0.8499 0.5044 0.029 Uiso 1 1 calc R
C75 C -0.1953(4) 0.8406(2) 0.4212(2) 0.0277(10) Uani 1 1 d .
H75 H -0.2648 0.8188 0.4005 0.033 Uiso 1 1 calc R
C76 C -0.0997(4) 0.8540(2) 0.3894(2) 0.0247(10) Uani 1 1 d .
H76 H -0.1068 0.8411 0.3470 0.030 Uiso 1 1 calc R
C77 C 0.0069(3) 0.9020(2) 0.47564(17) 0.0171(9) Uani 1 1 d .
C78 C 0.1142(3) 0.9337(2) 0.50431(16) 0.0157(8) Uani 1 1 d .
N7 N 0.3053(3) 0.55765(17) 0.03961(15) 0.0173(7) Uani 1 1 d .
N8 N 0.5016(3) 0.61833(18) 0.10128(15) 0.0220(8) Uani 1 1 d .
C79 C 0.2057(4) 0.5269(2) 0.01320(18) 0.0222(9) Uani 1 1 d .
H79 H 0.1438 0.5174 0.0367 0.027 Uiso 1 1 calc R
C80 C 0.1930(4) 0.5089(2) -0.04920(18) 0.0245(10) Uani 1 1 d .
H80 H 0.1221 0.4876 -0.0685 0.029 Uiso 1 1 calc R
C81 C 0.2832(4) 0.5222(2) -0.08239(18) 0.0235(10) Uani 1 1 d .
H81 H 0.2748 0.5101 -0.1249 0.028 Uiso 1 1 calc R
C82 C 0.3881(4) 0.5536(2) -0.05399(18) 0.0204(9) Uani 1 1 d .
C83 C 0.4868(4) 0.5692(2) -0.0859(2) 0.0272(10) Uani 1 1 d .
H83 H 0.4833 0.5570 -0.1283 0.033 Uiso 1 1 calc R
C84 C 0.5838(4) 0.6009(2) -0.0558(2) 0.0298(11) Uani 1 1 d .
H84 H 0.6475 0.6113 -0.0777 0.036 Uiso 1 1 calc R
C85 C 0.5944(4) 0.6195(2) 0.00804(19) 0.0230(9) Uani 1 1 d .
C86 C 0.6954(4) 0.6511(2) 0.0412(2) 0.0320(11) Uani 1 1 d .
H86 H 0.7613 0.6627 0.0213 0.038 Uiso 1 1 calc R
C87 C 0.6971(4) 0.6648(2) 0.1027(2) 0.0332(11) Uani 1 1 d .
H87 H 0.7646 0.6856 0.1259 0.040 Uiso 1 1 calc R
C88 C 0.5988(4) 0.6478(2) 0.1306(2) 0.0320(11) Uani 1 1 d .
H88 H 0.6014 0.6580 0.1732 0.038 Uiso 1 1 calc R
C89 C 0.5009(3) 0.6041(2) 0.04128(18) 0.0191(9) Uani 1 1 d .
C90 C 0.3969(3) 0.5718(2) 0.00839(18) 0.0179(9) Uani 1 1 d .
H5A H 0.193(4) 0.925(3) 0.431(2) 0.032(13) Uiso 1 1 d .
H4 H 0.431(4) 0.386(2) 0.4036(18) 0.017(12) Uiso 1 1 d .
H7 H 0.310(4) 0.567(3) 0.082(2) 0.047(16) Uiso 1 1 d .
H2A H 0.943(5) 0.891(3) 0.913(2) 0.045(16) Uiso 1 1 d .
O25 O 0.8690(3) 0.59308(19) 0.89606(15) 0.0509(10) Uani 1 1 d .
H25A H 0.9040 0.6117 0.9294 0.076 Uiso 1 1 d R
H25B H 0.9196 0.5766 0.8750 0.076 Uiso 1 1 d R
O26 O 0.0222(4) 0.5448(2) 0.83139(19) 0.0619(11) Uani 1 1 d .
H26A H 0.0938 0.5551 0.8356 0.093 Uiso 1 1 d R
H26B H 0.0119 0.4994 0.8297 0.093 Uiso 1 1 d R
O27 O 0.7141(3) 0.7730(2) 0.86882(16) 0.0588(12) Uani 1 1 d .
H27A H 0.7217 0.7547 0.9016 0.088 Uiso 1 1 d R
H27B H 0.7740 0.8005 0.8664 0.088 Uiso 1 1 d R
O28 O 0.7204(3) 0.60631(18) 0.82199(15) 0.0492(10) Uani 1 1 d .
H28C H 0.6823 0.5655 0.8191 0.074 Uiso 1 1 d R
H28D H 0.6935 0.6338 0.8489 0.074 Uiso 1 1 d R
O29 O 0.5848(3) 0.73614(18) 0.76386(14) 0.0390(8) Uani 1 1 d .
H29A H 0.5657 0.7757 0.7801 0.059 Uiso 1 1 d R
H29B H 0.5249 0.7073 0.7558 0.059 Uiso 1 1 d R
O30 O 0.6389(3) 0.90940(18) 0.62362(15) 0.0452(9) Uani 1 1 d .
H30A H 0.6869 0.9425 0.6417 0.068 Uiso 1 1 d R
H30B H 0.6301 0.9166 0.5869 0.068 Uiso 1 1 d R
O31 O 0.5104(3) 0.92641(18) 0.32896(14) 0.0390(9) Uani 1 1 d .
H31A H 0.4439 0.9387 0.3223 0.059 Uiso 1 1 d R
H31B H 0.5076 0.8974 0.3552 0.059 Uiso 1 1 d R
O32 O 0.0105(3) 0.6000(2) 0.17334(15) 0.0474(10) Uani 1 1 d .
H32A H -0.0026 0.6166 0.1402 0.071 Uiso 1 1 d R
H32B H 0.0820 0.6047 0.1818 0.071 Uiso 1 1 d R
O33 O 0.6591(3) 0.91182(18) 0.24140(17) 0.0463(9) Uani 1 1 d .
H33A H 0.5978 0.9234 0.2249 0.069 Uiso 1 1 d R
H33B H 0.7003 0.9503 0.2551 0.069 Uiso 1 1 d R
O34 O 0.7526(3) 0.79900(17) 0.21999(14) 0.0373(8) Uani 1 1 d .
H34A H 0.7172 0.7927 0.1852 0.056 Uiso 1 1 d R
H34B H 0.7933 0.8389 0.2234 0.056 Uiso 1 1 d R
O35 O 0.5426(3) 0.71102(17) 0.32765(13) 0.0347(8) Uani 1 1 d .
H35C H 0.5029 0.7403 0.3463 0.052 Uiso 1 1 d R
H35D H 0.5054 0.6942 0.2945 0.052 Uiso 1 1 d R
O36 O 0.7489(3) 0.71839(17) 0.29570(14) 0.0371(8) Uani 1 1 d .
H36A H 0.8119 0.7368 0.3140 0.056 Uiso 1 1 d R
H36B H 0.7284 0.6809 0.3114 0.056 Uiso 1 1 d R
O37 O 0.0475(2) 0.21219(15) 0.11006(12) 0.0242(7) Uani 1 1 d .
H37A H 0.0224 0.2299 0.0792 0.036 Uiso 1 1 d R
H37B H -0.0078 0.1876 0.1224 0.036 Uiso 1 1 d R
O38 O 0.9598(3) 0.80860(18) 0.19320(15) 0.0421(9) Uani 1 1 d .
H38A H 0.9935 0.7773 0.1729 0.063 Uiso 1 1 d R
H38B H 1.0095 0.8341 0.2177 0.063 Uiso 1 1 d R
O39 O 0.1749(3) 0.33498(17) 0.25481(14) 0.0373(8) Uani 1 1 d .
H39A H 0.1887 0.3564 0.2904 0.056 Uiso 1 1 d R
H39B H 0.2380 0.3319 0.2395 0.056 Uiso 1 1 d R
O40 O 0.4377(3) 0.28119(15) 0.39167(12) 0.0264(7) Uani 1 1 d .
H40A H 0.4472 0.2755 0.4286 0.040 Uiso 1 1 d R
H40B H 0.4969 0.3053 0.3828 0.040 Uiso 1 1 d R
O41 O 0.2106(3) 0.25689(17) 0.35245(14) 0.0331(8) Uani 1 1 d .
H41A H 0.2536 0.2252 0.3411 0.050 Uiso 1 1 d R
H41B H 0.1485 0.2354 0.3605 0.050 Uiso 1 1 d R
O42 O 0.5088(3) 0.17139(16) 0.31560(13) 0.0316(7) Uani 1 1 d .
H42C H 0.5688 0.1509 0.3104 0.047 Uiso 1 1 d R
H42D H 0.4523 0.1404 0.3048 0.047 Uiso 1 1 d R
O43 O 0.1077(3) 0.13696(16) 0.28246(13) 0.0312(7) Uani 1 1 d .
H43A H 0.1130 0.0921 0.2770 0.047 Uiso 1 1 d R
H43B H 0.0436 0.1443 0.2661 0.047 Uiso 1 1 d R
O44 O 0.8483(3) 0.6048(2) 0.26280(19) 0.0588(11) Uani 1 1 d .
H44A H 0.8312 0.5608 0.2495 0.088 Uiso 1 1 d R
H44B H 0.9169 0.6097 0.2777 0.088 Uiso 1 1 d R
O45 O 0.9588(3) 0.28436(16) 0.20793(13) 0.0278(7) Uani 1 1 d .
H45A H 0.9266 0.2700 0.2376 0.042 Uiso 1 1 d R
H45B H 0.9142 0.3098 0.1905 0.042 Uiso 1 1 d R

loop_
_atom_site_aniso_label
_atom_site_aniso_U_11
_atom_site_aniso_U_22
_atom_site_aniso_U_33
_atom_site_aniso_U_23
_atom_site_aniso_U_13
_atom_site_aniso_U_12
S1 0.0137(5) 0.0179(5) 0.0209(5) 0.0038(4) 0.0014(4) -0.0009(4)
S2 0.0156(5) 0.0170(5) 0.0206(5) 0.0034(4) -0.0037(4) -0.0001(4)
S3 0.0175(6) 0.0234(6) 0.0151(5) 0.0035(4) 0.0025(4) -0.0030(4)
O1 0.0181(16) 0.0215(15) 0.0163(14) 0.0031(12) 0.0020(11) -0.0040(12)
O2 0.0132(15) 0.0190(15) 0.0195(14) 0.0073(11) 0.0015(11) 0.0040(12)
O3 0.0208(16) 0.0194(15) 0.0223(15) 0.0029(12) 0.0071(12) -0.0009(13)
O4 0.0203(17) 0.0294(18) 0.0388(18) 0.0108(14) 0.0042(13) 0.0070(14)
O5 0.0226(17) 0.0390(19) 0.0186(15) 0.0029(13) 0.0052(12) -0.0055(14)
O6 0.0210(17) 0.0179(15) 0.0327(17) -0.0041(12) 0.0018(12) -0.0033(12)
O7 0.0272(18) 0.0170(16) 0.0421(19) 0.0031(13) -0.0097(14) 0.0070(13)
O8 0.0186(17) 0.0311(18) 0.0318(17) 0.0075(13) -0.0071(12) -0.0027(13)
O9 0.0296(18) 0.0291(17) 0.0135(14) 0.0045(12) -0.0027(12) 0.0012(13)
O10 0.0327(19) 0.0259(17) 0.0255(16) -0.0022(13) 0.0079(13) -0.0153(14)
O11 0.0226(17) 0.0411(19) 0.0170(15) 0.0055(13) 0.0025(12) 0.0042(14)
O12 0.0208(17) 0.0273(17) 0.0243(16) 0.0060(12) 0.0080(12) 0.0055(13)
C1 0.013(2) 0.0081(19) 0.023(2) 0.0054(15) 0.0033(15) 0.0021(15)
C2 0.017(2) 0.0112(19) 0.0152(19) 0.0016(15) 0.0016(15) 0.0022(16)
C3 0.015(2) 0.0101(19) 0.019(2) 0.0020(15) 0.0004(15) 0.0011(16)
C4 0.014(2) 0.0109(19) 0.022(2) 0.0058(15) -0.0004(15) -0.0017(16)
C5 0.018(2) 0.014(2) 0.017(2) 0.0038(15) 0.0019(15) 0.0022(16)
C6 0.021(2) 0.0054(18) 0.019(2) 0.0037(15) 0.0034(16) 0.0024(16)
C7 0.015(2) 0.013(2) 0.018(2) 0.0001(15) 0.0034(15) 0.0004(16)
C8 0.014(2) 0.018(2) 0.0120(19) 0.0012(15) 0.0013(14) 0.0022(16)
C9 0.014(2) 0.014(2) 0.0158(19) -0.0014(15) 0.0037(15) 0.0042(16)
C10 0.011(2) 0.017(2) 0.0135(19) -0.0011(15) 0.0037(14) -0.0016(16)
C11 0.014(2) 0.018(2) 0.0111(19) -0.0006(15) 0.0010(14) 0.0038(16)
C12 0.018(2) 0.0126(19) 0.0121(19) 0.0027(15) 0.0039(15) 0.0003(16)
C13 0.013(2) 0.0106(19) 0.0136(19) -0.0006(14) 0.0033(14) 0.0004(15)
C14 0.016(2) 0.016(2) 0.0130(19) 0.0024(15) 0.0019(15) -0.0015(16)
C15 0.014(2) 0.016(2) 0.0127(19) 0.0022(15) 0.0008(15) -0.0027(16)
C16 0.014(2) 0.014(2) 0.0156(19) 0.0009(15) -0.0037(15) -0.0024(16)
C17 0.013(2) 0.018(2) 0.0135(19) 0.0017(15) 0.0003(15) -0.0016(16)
C18 0.016(2) 0.022(2) 0.0100(19) 0.0038(15) -0.0009(15) -0.0018(17)
C19 0.018(2) 0.016(2) 0.019(2) 0.0048(16) 0.0002(16) -0.0016(16)
C20 0.013(2) 0.021(2) 0.015(2) 0.0044(16) -0.0028(15) 0.0002(16)
C21 0.017(2) 0.017(2) 0.015(2) 0.0033(15) -0.0025(15) 0.0005(16)
S4 0.0130(5) 0.0146(5) 0.0165(5) 0.0033(4) -0.0015(4) -0.0006(4)
S5 0.0123(5) 0.0280(6) 0.0260(6) 0.0111(4) 0.0016(4) -0.0007(4)
S6 0.0181(5) 0.0178(5) 0.0141(5) 0.0027(4) 0.0030(4) 0.0001(4)
O13 0.0098(14) 0.0196(15) 0.0154(13) 0.0050(11) -0.0005(10) 0.0009(11)
O14 0.0140(15) 0.0214(15) 0.0140(13) 0.0021(11) 0.0016(10) -0.0033(12)
O15 0.0219(17) 0.0182(15) 0.0212(15) 0.0037(12) 0.0075(12) -0.0008(13)
O16 0.0245(17) 0.0122(14) 0.0318(16) 0.0029(12) -0.0030(12) 0.0049(12)
O17 0.0269(17) 0.0326(17) 0.0112(14) 0.0044(12) -0.0007(11) 0.0011(13)
O18 0.0137(15) 0.0222(16) 0.0277(16) 0.0086(12) -0.0051(11) -0.0051(12)
O19 0.020(3) 0.011(4) 0.016(3) -0.007(3) 0.000(2) -0.002(3)
O20 0.031(3) 0.036(3) 0.056(5) 0.038(3) -0.001(4) -0.008(3)
O21 0.018(3) 0.061(5) 0.021(3) 0.000(3) 0.006(2) -0.001(4)
O19' 0.012(4) 0.022(7) 0.025(6) 0.016(5) -0.003(4) -0.002(5)
O20' 0.037(5) 0.020(4) 0.055(7) 0.011(4) 0.015(6) -0.006(3)
O21' 0.025(4) 0.049(6) 0.015(4) 0.012(4) 0.010(3) -0.013(5)
O22 0.0314(19) 0.0276(17) 0.0269(16) 0.0006(13) 0.0126(13) -0.0087(14)
O23 0.0263(18) 0.0424(19) 0.0149(15) 0.0031(13) 0.0021(12) 0.0022(14)
O24 0.0295(18) 0.0295(17) 0.0244(16) 0.0056(13) 0.0098(13) 0.0107(14)
C22 0.011(2) 0.015(2) 0.0129(19) 0.0006(15) 0.0033(14) 0.0038(15)
C23 0.014(2) 0.0098(19) 0.0121(18) -0.0002(14) 0.0053(14) 0.0026(15)
C24 0.020(2) 0.0112(19) 0.0116(19) 0.0011(14) 0.0019(15) 0.0003(16)
C25 0.012(2) 0.0138(19) 0.0117(18) -0.0027(14) 0.0018(14) 0.0049(15)
C26 0.013(2) 0.0110(19) 0.0157(19) 0.0006(15) 0.0041(14) -0.0022(15)
C27 0.014(2) 0.0094(19) 0.0150(19) 0.0007(14) 0.0045(14) 0.0005(15)
C28 0.015(2) 0.0096(19) 0.0146(19) -0.0001(14) 0.0009(14) -0.0010(15)
C29 0.014(2) 0.0103(19) 0.019(2) 0.0037(15) 0.0001(15) -0.0003(15)
C30 0.016(2) 0.0088(19) 0.018(2) 0.0043(15) 0.0033(15) 0.0029(15)
C31 0.017(2) 0.0118(19) 0.018(2) 0.0022(15) -0.0024(15) -0.0014(16)
C32 0.014(2) 0.0114(19) 0.022(2) 0.0068(15) 0.0023(15) -0.0011(16)
C33 0.021(2) 0.014(2) 0.017(2) 0.0071(15) 0.0042(16) 0.0032(17)
C34 0.014(2) 0.0122(19) 0.0158(19) 0.0037(15) 0.0037(15) 0.0032(15)
C35 0.014(2) 0.016(2) 0.0125(19) 0.0037(15) 0.0037(14) 0.0003(16)
C36 0.013(2) 0.019(2) 0.0120(19) 0.0026(15) -0.0005(14) -0.0023(16)
C37 0.015(2) 0.018(2) 0.0102(18) 0.0023(15) 0.0021(14) -0.0008(16)
C38 0.017(2) 0.016(2) 0.016(2) 0.0039(15) -0.0002(15) -0.0017(16)
C39 0.016(2) 0.016(2) 0.0122(19) 0.0017(15) -0.0015(15) -0.0013(16)
C40 0.012(2) 0.015(2) 0.0144(19) 0.0006(15) -0.0008(14) -0.0006(16)
C41 0.011(2) 0.015(2) 0.0146(19) 0.0031(15) -0.0009(14) -0.0019(15)
C42 0.012(2) 0.013(2) 0.018(2) 0.0042(15) 0.0008(15) -0.0017(15)
N1 0.020(2) 0.0185(18) 0.0187(18) 0.0023(14) 0.0009(14) 0.0013(15)
N2 0.019(2) 0.021(2) 0.0166(18) 0.0023(15) 0.0030(13) 0.0020(15)
C43 0.021(2) 0.019(2) 0.022(2) 0.0023(17) -0.0016(17) -0.0019(17)
C44 0.021(2) 0.029(2) 0.018(2) 0.0015(17) -0.0004(16) -0.0062(19)
C45 0.012(2) 0.030(2) 0.017(2) -0.0047(17) 0.0013(15) 0.0025(17)
C46 0.013(2) 0.024(2) 0.017(2) -0.0018(16) -0.0033(15) 0.0030(17)
C47 0.028(3) 0.018(2) 0.024(2) -0.0073(17) -0.0055(18) 0.0118(19)
C48 0.030(3) 0.015(2) 0.024(2) 0.0001(17) -0.0039(18) 0.0073(18)
C49 0.018(2) 0.014(2) 0.018(2) 0.0009(15) -0.0062(16) 0.0011(16)
C50 0.024(3) 0.024(2) 0.023(2) 0.0070(18) -0.0089(18) -0.0005(19)
C51 0.019(2) 0.032(3) 0.017(2) 0.0070(18) 0.0003(16) -0.0039(19)
C52 0.022(2) 0.030(2) 0.019(2) 0.0018(18) 0.0017(17) -0.0025(19)
C53 0.014(2) 0.015(2) 0.0131(19) 0.0018(15) -0.0010(15) -0.0007(16)
C54 0.008(2) 0.017(2) 0.019(2) -0.0008(15) -0.0008(15) 0.0027(16)
N3 0.019(2) 0.0189(19) 0.0249(19) -0.0024(14) 0.0010(14) 0.0020(15)
N4 0.018(2) 0.025(2) 0.024(2) 0.0057(16) 0.0003(14) 0.0017(16)
C55 0.023(2) 0.020(2) 0.027(2) 0.0057(18) 0.0029(18) -0.0015(18)
C56 0.015(2) 0.038(3) 0.025(2) 0.0078(19) 0.0028(17) -0.0041(19)
C57 0.018(2) 0.039(3) 0.023(2) -0.0056(19) 0.0034(17) 0.008(2)
C58 0.015(2) 0.021(2) 0.025(2) -0.0048(17) -0.0073(16) 0.0020(17)
C59 0.034(3) 0.021(2) 0.034(3) -0.0069(19) -0.009(2) 0.013(2)
C60 0.042(3) 0.014(2) 0.040(3) 0.003(2) -0.013(2) 0.005(2)
C61 0.028(3) 0.021(2) 0.026(2) 0.0082(18) -0.0129(19) -0.0039(19)
C62 0.026(3) 0.036(3) 0.039(3) 0.022(2) -0.015(2) -0.011(2)
C63 0.018(3) 0.059(3) 0.028(3) 0.024(2) -0.0049(19) -0.006(2)
C64 0.014(2) 0.052(3) 0.022(2) 0.010(2) -0.0005(17) 0.000(2)
C65 0.011(2) 0.023(2) 0.025(2) 0.0024(17) -0.0058(16) 0.0010(17)
C66 0.017(2) 0.018(2) 0.016(2) -0.0029(16) -0.0052(15) 0.0009(17)
N5 0.0174(19) 0.0147(17) 0.0152(18) -0.0003(13) 0.0029(13) 0.0051(14)
N6 0.0187(19) 0.0176(18) 0.0206(18) 0.0010(14) 0.0009(14) 0.0056(14)
C67 0.017(2) 0.015(2) 0.025(2) 0.0075(16) 0.0035(16) -0.0020(17)
C68 0.018(2) 0.019(2) 0.020(2) -0.0004(16) -0.0043(16) 0.0001(17)
C69 0.027(2) 0.015(2) 0.017(2) 0.0015(16) -0.0014(16) 0.0024(17)
C70 0.024(2) 0.0102(19) 0.018(2) 0.0044(15) 0.0035(16) 0.0072(17)
C71 0.025(2) 0.023(2) 0.015(2) 0.0029(16) 0.0062(16) 0.0081(18)
C72 0.026(3) 0.020(2) 0.023(2) 0.0082(17) 0.0124(17) 0.0085(18)
C73 0.016(2) 0.014(2) 0.027(2) 0.0043(16) 0.0040(16) 0.0038(16)
C74 0.020(2) 0.020(2) 0.036(3) 0.0084(18) 0.0077(18) 0.0050(18)
C75 0.016(2) 0.020(2) 0.045(3) 0.004(2) -0.0030(19) 0.0003(18)
C76 0.025(3) 0.017(2) 0.030(2) -0.0052(18) -0.0045(18) 0.0059(18)
C77 0.021(2) 0.012(2) 0.021(2) 0.0061(16) 0.0047(16) 0.0055(16)
C78 0.021(2) 0.0109(19) 0.016(2) 0.0040(15) 0.0031(16) 0.0058(16)
N7 0.0162(19) 0.0181(18) 0.0184(18) 0.0021(14) 0.0038(13) 0.0043(14)
N8 0.019(2) 0.0200(19) 0.0251(19) -0.0026(14) 0.0002(14) 0.0018(15)
C79 0.022(2) 0.018(2) 0.027(2) 0.0049(17) 0.0001(17) 0.0021(18)
C80 0.025(3) 0.022(2) 0.026(2) 0.0055(18) -0.0029(18) -0.0004(19)
C81 0.037(3) 0.018(2) 0.017(2) 0.0031(17) 0.0018(18) 0.0090(19)
C82 0.027(2) 0.011(2) 0.027(2) 0.0069(16) 0.0076(17) 0.0076(17)
C83 0.039(3) 0.020(2) 0.028(2) 0.0121(18) 0.012(2) 0.010(2)
C84 0.027(3) 0.026(2) 0.042(3) 0.015(2) 0.016(2) 0.009(2)
C85 0.022(2) 0.014(2) 0.037(3) 0.0097(18) 0.0111(18) 0.0059(18)
C86 0.020(3) 0.020(2) 0.058(3) 0.005(2) 0.011(2) 0.0021(19)
C87 0.018(3) 0.023(2) 0.056(3) -0.006(2) -0.001(2) 0.0019(19)
C88 0.027(3) 0.029(3) 0.037(3) -0.007(2) 0.001(2) 0.003(2)
C89 0.016(2) 0.012(2) 0.031(2) 0.0036(17) 0.0063(17) 0.0051(16)
C90 0.019(2) 0.012(2) 0.025(2) 0.0053(16) 0.0048(16) 0.0028(16)
O25 0.061(3) 0.048(2) 0.037(2) -0.0042(17) 0.0006(18) -0.015(2)
O26 0.051(3) 0.051(3) 0.082(3) 0.004(2) 0.012(2) -0.001(2)
O27 0.027(2) 0.099(3) 0.043(2) -0.030(2) -0.0044(16) 0.023(2)
O28 0.074(3) 0.0265(19) 0.046(2) -0.0073(16) 0.0306(19) -0.0034(18)
O29 0.036(2) 0.036(2) 0.042(2) -0.0008(15) -0.0051(15) -0.0034(16)
O30 0.050(2) 0.044(2) 0.036(2) 0.0026(16) -0.0027(16) -0.0196(18)
O31 0.038(2) 0.041(2) 0.0374(19) 0.0099(15) -0.0117(15) 0.0060(16)
O32 0.033(2) 0.080(3) 0.0339(19) 0.0259(19) 0.0009(15) 0.010(2)
O33 0.040(2) 0.0261(19) 0.072(3) 0.0078(17) 0.0075(18) -0.0003(16)
O34 0.045(2) 0.0283(18) 0.0357(19) 0.0036(14) -0.0025(15) -0.0068(16)
O35 0.032(2) 0.042(2) 0.0295(17) 0.0017(15) 0.0039(14) -0.0012(16)
O36 0.040(2) 0.0325(19) 0.0382(19) 0.0131(15) -0.0004(15) -0.0085(16)
O37 0.0261(18) 0.0231(16) 0.0245(16) 0.0030(12) 0.0063(12) 0.0054(13)
O38 0.037(2) 0.041(2) 0.045(2) 0.0012(16) -0.0011(16) -0.0027(17)
O39 0.041(2) 0.0317(19) 0.0381(19) 0.0015(15) 0.0084(15) -0.0005(16)
O40 0.0270(18) 0.0276(17) 0.0236(16) -0.0013(12) 0.0011(12) 0.0034(14)
O41 0.0199(18) 0.0343(19) 0.045(2) -0.0006(15) 0.0051(14) 0.0076(14)
O42 0.0280(19) 0.0311(18) 0.0358(18) -0.0034(14) 0.0068(14) 0.0092(15)
O43 0.0248(18) 0.0297(18) 0.0385(18) 0.0049(14) -0.0033(14) 0.0030(14)
O44 0.046(3) 0.034(2) 0.100(3) 0.008(2) 0.029(2) 0.0072(19)
O45 0.0296(19) 0.0274(17) 0.0268(16) 0.0039(13) 0.0066(13) 0.0005(14)

loop_
_atom_type_symbol
_atom_type_description
_atom_type_scat_dispersion_real
_atom_type_scat_dispersion_imag
_atom_type_scat_source
C C 0.0033 0.0016 'International Tables Vol C Tables 4.2.6.8 and 6.1.1.4'
H H 0.0000 0.0000 'International Tables Vol C Tables 4.2.6.8 and 6.1.1.4'
N N 0.0061 0.0033 'International Tables Vol C Tables 4.2.6.8 and 6.1.1.4'
O O 0.0106 0.0060 'International Tables Vol C Tables 4.2.6.8 and 6.1.1.4'
S S 0.1246 0.1234 'International Tables Vol C Tables 4.2.6.8 and 6.1.1.4'

loop_
_geom_angle_atom_site_label_1
_geom_angle_atom_site_label_2
_geom_angle_atom_site_label_3
_geom_angle
_geom_angle_site_symmetry_1
_geom_angle_site_symmetry_3
O4 S1 O6 112.82(18) . .
O4 S1 O5 111.68(19) . .
O6 S1 O5 112.58(18) . .
O4 S1 C4 105.77(18) . .
O6 S1 C4 107.67(18) . .
O5 S1 C4 105.75(18) . .
O8 S2 O7 113.25(19) . .
O8 S2 O9 113.08(18) . .
O7 S2 O9 111.43(18) . .
O8 S2 C11 107.26(17) . .
O7 S2 C11 107.55(17) . .
O9 S2 C11 103.54(17) . .
O10 S3 O12 113.37(19) . .
O10 S3 O11 112.59(18) . .
O12 S3 O11 111.84(18) . .
O10 S3 C18 106.01(18) . .
O12 S3 C18 106.51(18) . .
O11 S3 C18 105.85(17) . .
C1 O1 H1 109.5 . .
C8 O2 H2 109.5 . .
C15 O3 H3 109.5 . .
O1 C1 C2 115.4(3) . .
O1 C1 C6 123.0(3) . .
C2 C1 C6 121.6(4) . .
C3 C2 C1 119.0(3) . .
C3 C2 C21 120.1(3) . 2_766
C1 C2 C21 120.9(4) . 2_766
C2 C3 C4 120.8(4) . .
C2 C3 H3A 119.6 . .
C4 C3 H3A 119.6 . .
C3 C4 C5 119.9(4) . .
C3 C4 S1 119.8(3) . .
C5 C4 S1 120.2(3) . .
C6 C5 C4 121.1(3) . .
C6 C5 H5 119.4 . .
C4 C5 H5 119.4 . .
C5 C6 C1 117.5(3) . .
C5 C6 C7 120.5(3) . .
C1 C6 C7 121.9(4) . .
C6 C7 C9 117.4(3) . .
C6 C7 H7A 108.0 . .
C9 C7 H7A 108.0 . .
C6 C7 H7B 108.0 . .
C9 C7 H7B 108.0 . .
H7A C7 H7B 107.2 . .
C9 C8 O2 119.1(3) . .
C9 C8 C13 122.9(3) . .
O2 C8 C13 118.0(3) . .
C8 C9 C10 118.2(3) . .
C8 C9 C7 121.6(3) . .
C10 C9 C7 120.1(3) . .
C11 C10 C9 119.3(4) . .
C11 C10 H10 120.4 . .
C9 C10 H10 120.4 . .
C10 C11 C12 121.8(3) . .
C10 C11 S2 120.4(3) . .
C12 C11 S2 117.4(3) . .
C13 C12 C11 119.6(3) . .
C13 C12 H12 120.2 . .
C11 C12 H12 120.2 . .
C12 C13 C8 118.1(3) . .
C12 C13 C14 123.0(3) . .
C8 C13 C14 118.9(3) . .
C16 C14 C13 117.4(3) . .
C16 C14 H14A 108.0 . .
C13 C14 H14A 108.0 . .
C16 C14 H14B 108.0 . .
C13 C14 H14B 108.0 . .
H14A C14 H14B 107.2 . .
O3 C15 C16 115.8(3) . .
O3 C15 C20 122.4(3) . .
C16 C15 C20 121.8(4) . .
C17 C16 C15 118.4(3) . .
C17 C16 C14 120.7(3) . .
C15 C16 C14 120.8(3) . .
C18 C17 C16 121.5(4) . .
C18 C17 H17 119.2 . .
C16 C17 H17 119.2 . .
C17 C18 C19 119.3(4) . .
C17 C18 S3 122.6(3) . .
C19 C18 S3 118.1(3) . .
C20 C19 C18 121.0(4) . .
C20 C19 H19 119.5 . .
C18 C19 H19 119.5 . .
C19 C20 C15 118.1(4) . .
C19 C20 C21 119.4(3) . .
C15 C20 C21 122.3(4) . .
C20 C21 C2 109.6(3) . 2_766
C20 C21 H21A 109.8 . .
C2 C21 H21A 109.8 2_766 .
C20 C21 H21B 109.8 . .
C2 C21 H21B 109.8 2_766 .
H21A C21 H21B 108.2 . .
O16 S4 O17 112.62(17) . .
O16 S4 O18 111.41(18) . .
O17 S4 O18 113.31(17) . .
O16 S4 C25 106.71(16) . .
O17 S4 C25 105.25(17) . .
O18 S4 C25 106.94(17) . .
O20 S5 O21' 86.1(5) . .
O20 S5 O19 114.5(5) . .
O21' S5 O19 127.0(8) . .
O20 S5 O19' 128.9(7) . .
O21' S5 O19' 115.0(7) . .
O19 S5 O19' 16.7(7) . .
O20 S5 O20' 26.2(4) . .
O21' S5 O20' 111.4(5) . .
O19 S5 O20' 92.7(6) . .
O19' S5 O20' 108.9(6) . .
O20 S5 O21 111.5(4) . .
O21' S5 O21 25.6(4) . .
O19 S5 O21 109.9(5) . .
O19' S5 O21 94.8(7) . .
O20' S5 O21 135.9(5) . .
O20 S5 C32 109.3(4) . .
O21' S5 C32 110.3(5) . .
O19 S5 C32 107.5(6) . .
O19' S5 C32 105.7(8) . .
O20' S5 C32 104.8(5) . .
O21 S5 C32 103.6(4) . .
O24 S6 O22 114.06(19) . .
O24 S6 O23 112.51(18) . .
O22 S6 O23 111.57(18) . .
O24 S6 C39 106.99(17) . .
O22 S6 C39 105.36(18) . .
O23 S6 C39 105.59(17) . .
C22 O13 H13 109.5 . .
C29 O14 H14 109.5 . .
C36 O15 H15 109.5 . .
O20' O20 S5 82.8(9) . .
O21' O21 S5 71.6(9) . .
O20 O20' S5 71.0(9) . .
O21 O21' S5 82.8(9) . .
O13 C22 C27 118.6(3) . .
O13 C22 C23 118.8(3) . .
C27 C22 C23 122.7(3) . .
C24 C23 C22 118.2(3) . .
C24 C23 C42 123.2(3) . 2_675
C22 C23 C42 118.5(3) . 2_675
C23 C24 C25 120.2(3) . .
C23 C24 H24 119.9 . .
C25 C24 H24 119.9 . .
C26 C25 C24 121.0(3) . .
C26 C25 S4 121.7(3) . .
C24 C25 S4 117.1(3) . .
C25 C26 C27 120.4(3) . .
C25 C26 H26 119.8 . .
C27 C26 H26 119.8 . .
C22 C27 C26 117.5(3) . .
C22 C27 C28 121.6(3) . .
C26 C27 C28 120.7(3) . .
C27 C28 C30 117.3(3) . .
C27 C28 H28A 108.0 . .
C30 C28 H28A 108.0 . .
C27 C28 H28B 108.0 . .
C30 C28 H28B 108.0 . .
H28A C28 H28B 107.2 . .
O14 C29 C34 115.6(3) . .
O14 C29 C30 123.0(3) . .
C34 C29 C30 121.4(4) . .
C31 C30 C29 117.9(3) . .
C31 C30 C28 120.2(3) . .
C29 C30 C28 121.8(3) . .
C32 C31 C30 120.9(3) . .
C32 C31 H31 119.6 . .
C30 C31 H31 119.6 . .
C33 C32 C31 120.2(4) . .
C33 C32 S5 118.9(3) . .
C31 C32 S5 120.9(3) . .
C32 C33 C34 120.6(4) . .
C32 C33 H33 119.7 . .
C34 C33 H33 119.7 . .
C33 C34 C29 119.0(3) . .
C33 C34 C35 119.7(3) . .
C29 C34 C35 121.2(3) . .
C37 C35 C34 109.5(3) . .
C37 C35 H35A 109.8 . .
C34 C35 H35A 109.8 . .
C37 C35 H35B 109.8 . .
C34 C35 H35B 109.8 . .
H35A C35 H35B 108.2 . .
O15 C36 C41 115.7(3) . .
O15 C36 C37 123.0(3) . .
C41 C36 C37 121.3(4) . .
C38 C37 C36 118.7(4) . .
C38 C37 C35 120.0(3) . .
C36 C37 C35 121.1(3) . .
C39 C38 C37 120.4(4) . .
C39 C38 H38 119.8 . .
C37 C38 H38 119.8 . .
C40 C39 C38 120.5(4) . .
C40 C39 S6 120.7(3) . .
C38 C39 S6 118.7(3) . .
C39 C40 C41 120.1(4) . .
C39 C40 H40 120.0 . .
C41 C40 H40 120.0 . .
C36 C41 C40 119.0(3) . .
C36 C41 C42 120.5(3) . .
C40 C41 C42 120.4(3) . .
C41 C42 C23 117.1(3) . 2_675
C41 C42 H42A 108.0 . .
C23 C42 H42A 108.0 2_675 .
C41 C42 H42B 108.0 . .
C23 C42 H42B 108.0 2_675 .
H42A C42 H42B 107.3 . .
C43 N1 C54 116.1(4) . .
C52 N2 C53 122.6(4) . .
C52 N2 H2A 126(4) . .
C53 N2 H2A 111(4) . .
N1 C43 C44 123.6(4) . .
N1 C43 H43 118.2 . .
C44 C43 H43 118.2 . .
C45 C44 C43 119.7(4) . .
C45 C44 H44 120.2 . .
C43 C44 H44 120.2 . .
C44 C45 C46 118.9(4) . .
C44 C45 H45 120.5 . .
C46 C45 H45 120.5 . .
C54 C46 C45 116.5(4) . .
C54 C46 C47 120.2(4) . .
C45 C46 C47 123.3(4) . .
C48 C47 C46 121.2(4) . .
C48 C47 H47 119.4 . .
C46 C47 H47 119.4 . .
C47 C48 C49 120.5(4) . .
C47 C48 H48 119.8 . .
C49 C48 H48 119.8 . .
C53 C49 C50 118.2(4) . .
C53 C49 C48 118.9(4) . .
C50 C49 C48 122.8(4) . .
C51 C50 C49 120.3(4) . .
C51 C50 H50 119.8 . .
C49 C50 H50 119.8 . .
C50 C51 C52 119.2(4) . .
C50 C51 H51 120.4 . .
C52 C51 H51 120.4 . .
N2 C52 C51 120.4(4) . .
N2 C52 H52 119.8 . .
C51 C52 H52 119.8 . .
N2 C53 C49 119.3(4) . .
N2 C53 C54 119.6(3) . .
C49 C53 C54 121.1(4) . .
N1 C54 C46 125.2(4) . .
N1 C54 C53 116.7(3) . .
C46 C54 C53 118.1(4) . .
C55 N3 C66 116.9(4) . .
C64 N4 C65 122.7(4) . .
C64 N4 H4 121(3) . .
C65 N4 H4 116(3) . .
N3 C55 C56 123.5(4) . .
N3 C55 H55 118.3 . .
C56 C55 H55 118.3 . .
C57 C56 C55 119.2(4) . .
C57 C56 H56 120.4 . .
C55 C56 H56 120.4 . .
C56 C57 C58 119.2(4) . .
C56 C57 H57 120.4 . .
C58 C57 H57 120.4 . .
C66 C58 C57 116.8(4) . .
C66 C58 C59 120.2(4) . .
C57 C58 C59 123.0(4) . .
C60 C59 C58 121.0(4) . .
C60 C59 H59 119.5 . .
C58 C59 H59 119.5 . .
C59 C60 C61 121.3(4) . .
C59 C60 H60 119.4 . .
C61 C60 H60 119.4 . .
C62 C61 C65 117.4(4) . .
C62 C61 C60 124.4(4) . .
C65 C61 C60 118.2(4) . .
C63 C62 C61 121.5(4) . .
C63 C62 H62 119.3 . .
C61 C62 H62 119.3 . .
C62 C63 C64 119.0(4) . .
C62 C63 H63 120.5 . .
C64 C63 H63 120.5 . .
N4 C64 C63 120.1(5) . .
N4 C64 H64 120.0 . .
C63 C64 H64 120.0 . .
N4 C65 C61 119.3(4) . .
N4 C65 C66 119.4(4) . .
C61 C65 C66 121.3(4) . .
N3 C66 C58 124.4(4) . .
N3 C66 C65 117.6(4) . .
C58 C66 C65 118.0(4) . .
C67 N5 C78 122.7(3) . .
C67 N5 H5A 119(3) . .
C78 N5 H5A 117(3) . .
C76 N6 C77 116.6(4) . .
N5 C67 C68 119.6(4) . .
N5 C67 H67 120.2 . .
C68 C67 H67 120.2 . .
C69 C68 C67 120.1(4) . .
C69 C68 H68 119.9 . .
C67 C68 H68 119.9 . .
C68 C69 C70 120.4(4) . .
C68 C69 H69 119.8 . .
C70 C69 H69 119.8 . .
C78 C70 C69 117.6(4) . .
C78 C70 C71 118.2(4) . .
C69 C70 C71 124.2(4) . .
C72 C71 C70 120.8(4) . .
C72 C71 H71 119.6 . .
C70 C71 H71 119.6 . .
C71 C72 C73 121.4(4) . .
C71 C72 H72 119.3 . .
C73 C72 H72 119.3 . .
C74 C73 C77 117.1(4) . .
C74 C73 C72 123.5(4) . .
C77 C73 C72 119.4(4) . .
C75 C74 C73 119.0(4) . .
C75 C74 H74 120.5 . .
C73 C74 H74 120.5 . .
C74 C75 C76 119.6(4) . .
C74 C75 H75 120.2 . .
C76 C75 H75 120.2 . .
N6 C76 C75 123.5(4) . .
N6 C76 H76 118.2 . .
C75 C76 H76 118.2 . .
N6 C77 C73 124.1(4) . .
N6 C77 C78 117.3(4) . .
C73 C77 C78 118.6(4) . .
N5 C78 C70 119.5(4) . .
N5 C78 C77 119.0(3) . .
C70 C78 C77 121.5(4) . .
C79 N7 C90 122.7(4) . .
C79 N7 H7 116(3) . .
C90 N7 H7 121(3) . .
C88 N8 C89 116.6(4) . .
N7 C79 C80 119.5(4) . .
N7 C79 H79 120.3 . .
C80 C79 H79 120.3 . .
C81 C80 C79 119.7(4) . .
C81 C80 H80 120.2 . .
C79 C80 H80 120.2 . .
C80 C81 C82 120.3(4) . .
C80 C81 H81 119.8 . .
C82 C81 H81 119.8 . .
C90 C82 C81 118.3(4) . .
C90 C82 C83 118.2(4) . .
C81 C82 C83 123.5(4) . .
C84 C83 C82 120.2(4) . .
C84 C83 H83 119.9 . .
C82 C83 H83 119.9 . .
C83 C84 C85 122.3(4) . .
C83 C84 H84 118.9 . .
C85 C84 H84 118.9 . .
C86 C85 C89 116.5(4) . .
C86 C85 C84 123.9(4) . .
C89 C85 C84 119.6(4) . .
C87 C86 C85 119.0(4) . .
C87 C86 H86 120.5 . .
C85 C86 H86 120.5 . .
C86 C87 C88 119.3(4) . .
C86 C87 H87 120.4 . .
C88 C87 H87 120.4 . .
N8 C88 C87 123.9(4) . .
N8 C88 H88 118.1 . .
C87 C88 H88 118.1 . .
N8 C89 C85 124.7(4) . .
N8 C89 C90 117.8(4) . .
C85 C89 C90 117.5(4) . .
N7 C90 C82 119.5(4) . .
N7 C90 C89 118.4(4) . .
C82 C90 C89 122.1(4) . .
H25A O25 H25B 105.6 . .
H26A O26 H26B 105.4 . .
H27A O27 H27B 107.7 . .
H28C O28 H28D 107.7 . .
H29A O29 H29B 107.7 . .
H30A O30 H30B 107.7 . .
H31A O31 H31B 107.7 . .
H32A O32 H32B 107.7 . .
H33A O33 H33B 107.7 . .
H34A O34 H34B 107.7 . .
H35C O35 H35D 107.7 . .
H36A O36 H36B 107.7 . .
H37A O37 H37B 107.7 . .
H38A O38 H38B 107.7 . .
H39A O39 H39B 107.7 . .
H40A O40 H40B 107.7 . .
H41A O41 H41B 107.7 . .
H42C O42 H42D 107.7 . .
H43A O43 H43B 107.7 . .
H44A O44 H44B 107.7 . .
H45A O45 H45B 107.7 . .

loop_
_geom_bond_atom_site_label_1
_geom_bond_atom_site_label_2
_geom_bond_distance
_geom_bond_site_symmetry_2
S1 O4 1.448(3) .
S1 O6 1.454(3) .
S1 O5 1.459(3) .
S1 C4 1.773(4) .
S2 O8 1.443(3) .
S2 O7 1.450(3) .
S2 O9 1.465(3) .
S2 C11 1.775(4) .
S3 O10 1.449(3) .
S3 O12 1.458(3) .
S3 O11 1.463(3) .
S3 C18 1.758(4) .
O1 C1 1.370(5) .
O1 H1 0.8400 .
O2 C8 1.390(4) .
O2 H2 0.8400 .
O3 C15 1.360(5) .
O3 H3 0.8400 .
C1 C2 1.401(5) .
C1 C6 1.411(5) .
C2 C3 1.381(5) .
C2 C21 1.516(5) 2_766
C3 C4 1.385(5) .
C3 H3A 0.9500 .
C4 C5 1.397(5) .
C5 C6 1.394(5) .
C5 H5 0.9500 .
C6 C7 1.516(5) .
C7 C9 1.525(5) .
C7 H7A 0.9900 .
C7 H7B 0.9900 .
C8 C9 1.383(5) .
C8 C13 1.394(5) .
C9 C10 1.406(5) .
C10 C11 1.379(5) .
C10 H10 0.9500 .
C11 C12 1.394(5) .
C12 C13 1.390(5) .
C12 H12 0.9500 .
C13 C14 1.518(5) .
C14 C16 1.504(5) .
C14 H14A 0.9900 .
C14 H14B 0.9900 .
C15 C16 1.396(5) .
C15 C20 1.405(5) .
C16 C17 1.386(5) .
C17 C18 1.385(5) .
C17 H17 0.9500 .
C18 C19 1.401(6) .
C19 C20 1.391(5) .
C19 H19 0.9500 .
C20 C21 1.513(5) .
C21 C2 1.516(5) 2_766
C21 H21A 0.9900 .
C21 H21B 0.9900 .
S4 O16 1.452(3) .
S4 O17 1.454(3) .
S4 O18 1.463(3) .
S4 C25 1.771(4) .
S5 O20 1.420(6) .
S5 O21' 1.431(7) .
S5 O19 1.452(6) .
S5 O19' 1.453(7) .
S5 O20' 1.490(7) .
S5 O21 1.496(6) .
S5 C32 1.766(4) .
S6 O24 1.440(3) .
S6 O22 1.454(3) .
S6 O23 1.475(3) .
S6 C39 1.767(4) .
O13 C22 1.384(4) .
O13 H13 0.8400 .
O14 C29 1.358(5) .
O14 H14 0.8400 .
O15 C36 1.360(5) .
O15 H15 0.8400 .
O20 O20' 0.663(11) .
O21 O21' 0.652(10) .
C22 C27 1.393(5) .
C22 C23 1.401(5) .
C23 C24 1.387(5) .
C23 C42 1.511(5) 2_675
C24 C25 1.388(5) .
C24 H24 0.9500 .
C25 C26 1.384(5) .
C26 C27 1.405(5) .
C26 H26 0.9500 .
C27 C28 1.513(5) .
C28 C30 1.514(5) .
C28 H28A 0.9900 .
C28 H28B 0.9900 .
C29 C34 1.396(5) .
C29 C30 1.405(5) .
C30 C31 1.396(5) .
C31 C32 1.388(5) .
C31 H31 0.9500 .
C32 C33 1.384(5) .
C33 C34 1.388(6) .
C33 H33 0.9500 .
C34 C35 1.527(5) .
C35 C37 1.518(5) .
C35 H35A 0.9900 .
C35 H35B 0.9900 .
C36 C41 1.393(5) .
C36 C37 1.401(5) .
C37 C38 1.393(5) .
C38 C39 1.390(5) .
C38 H38 0.9500 .
C39 C40 1.388(5) .
C40 C41 1.397(5) .
C40 H40 0.9500 .
C41 C42 1.500(5) .
C42 C23 1.511(5) 2_675
C42 H42A 0.9900 .
C42 H42B 0.9900 .
N1 C43 1.326(5) .
N1 C54 1.355(5) .
N2 C52 1.331(5) .
N2 C53 1.362(5) .
N2 H2A 0.84(5) .
C43 C44 1.404(6) .
C43 H43 0.9500 .
C44 C45 1.366(6) .
C44 H44 0.9500 .
C45 C46 1.415(6) .
C45 H45 0.9500 .
C46 C54 1.396(5) .
C46 C47 1.435(6) .
C47 C48 1.354(6) .
C47 H47 0.9500 .
C48 C49 1.432(6) .
C48 H48 0.9500 .
C49 C53 1.402(5) .
C49 C50 1.410(6) .
C50 C51 1.377(6) .
C50 H50 0.9500 .
C51 C52 1.390(6) .
C51 H51 0.9500 .
C52 H52 0.9500 .
C53 C54 1.440(5) .
N3 C55 1.325(5) .
N3 C66 1.345(5) .
N4 C64 1.330(5) .
N4 C65 1.365(5) .
N4 H4 0.83(4) .
C55 C56 1.410(6) .
C55 H55 0.9500 .
C56 C57 1.362(6) .
C56 H56 0.9500 .
C57 C58 1.414(6) .
C57 H57 0.9500 .
C58 C66 1.404(6) .
C58 C59 1.426(6) .
C59 C60 1.351(7) .
C59 H59 0.9500 .
C60 C61 1.427(7) .
C60 H60 0.9500 .
C61 C62 1.403(6) .
C61 C65 1.408(6) .
C62 C63 1.366(7) .
C62 H62 0.9500 .
C63 C64 1.392(7) .
C63 H63 0.9500 .
C64 H64 0.9500 .
C65 C66 1.435(6) .
N5 C67 1.330(5) .
N5 C78 1.356(5) .
N5 H5A 0.90(5) .
N6 C76 1.325(5) .
N6 C77 1.354(5) .
C67 C68 1.390(5) .
C67 H67 0.9500 .
C68 C69 1.359(6) .
C68 H68 0.9500 .
C69 C70 1.410(6) .
C69 H69 0.9500 .
C70 C78 1.406(5) .
C70 C71 1.437(6) .
C71 C72 1.356(6) .
C71 H71 0.9500 .
C72 C73 1.432(6) .
C72 H72 0.9500 .
C73 C74 1.400(6) .
C73 C77 1.411(6) .
C74 C75 1.368(6) .
C74 H74 0.9500 .
C75 C76 1.404(6) .
C75 H75 0.9500 .
C76 H76 0.9500 .
C77 C78 1.430(6) .
N7 C79 1.333(5) .
N7 C90 1.358(5) .
N7 H7 0.93(5) .
N8 C88 1.326(6) .
N8 C89 1.342(5) .
C79 C80 1.396(6) .
C79 H79 0.9500 .
C80 C81 1.369(6) .
C80 H80 0.9500 .
C81 C82 1.403(6) .
C81 H81 0.9500 .
C82 C90 1.396(6) .
C82 C83 1.441(6) .
C83 C84 1.344(7) .
C83 H83 0.9500 .
C84 C85 1.429(6) .
C84 H84 0.9500 .
C85 C86 1.407(6) .
C85 C89 1.408(6) .
C86 C87 1.372(7) .
C86 H86 0.9500 .
C87 C88 1.393(7) .
C87 H87 0.9500 .
C88 H88 0.9500 .
C89 C90 1.437(6) .
O25 H25A 0.8499 .
O25 H25B 0.8499 .
O26 H26A 0.8500 .
O26 H26B 0.8509 .
O27 H27A 0.8500 .
O27 H27B 0.8500 .
O28 H28C 0.8499 .
O28 H28D 0.8501 .
O29 H29A 0.8500 .
O29 H29B 0.8499 .
O30 H30A 0.8500 .
O30 H30B 0.8501 .
O31 H31A 0.8501 .
O31 H31B 0.8500 .
O32 H32A 0.8501 .
O32 H32B 0.8500 .
O33 H33A 0.8500 .
O33 H33B 0.8500 .
O34 H34A 0.8500 .
O34 H34B 0.8500 .
O35 H35C 0.8501 .
O35 H35D 0.8499 .
O36 H36A 0.8500 .
O36 H36B 0.8500 .
O37 H37A 0.8501 .
O37 H37B 0.8500 .
O38 H38A 0.8501 .
O38 H38B 0.8500 .
O39 H39A 0.8501 .
O39 H39B 0.8501 .
O40 H40A 0.8501 .
O40 H40B 0.8499 .
O41 H41A 0.8500 .
O41 H41B 0.8501 .
O42 H42C 0.8500 .
O42 H42D 0.8500 .
O43 H43A 0.8500 .
O43 H43B 0.8501 .
O44 H44A 0.8500 .
O44 H44B 0.8500 .
O45 H45A 0.8501 .
O45 H45B 0.8499 .

loop_
_geom_torsion_atom_site_label_1
_geom_torsion_atom_site_label_2
_geom_torsion_atom_site_label_3
_geom_torsion_atom_site_label_4
_geom_torsion
_geom_torsion_site_symmetry_1
_geom_torsion_site_symmetry_4
O1 C1 C2 C3 179.4(3) . .
C6 C1 C2 C3 -2.0(5) . .
O1 C1 C2 C21 2.1(5) . 2_766
C6 C1 C2 C21 -179.3(3) . 2_766
C1 C2 C3 C4 -0.7(6) . .
C21 C2 C3 C4 176.7(3) 2_766 .
C2 C3 C4 C5 2.2(6) . .
C2 C3 C4 S1 -175.5(3) . .
O4 S1 C4 C3 110.2(3) . .
O6 S1 C4 C3 -128.9(3) . .
O5 S1 C4 C3 -8.4(4) . .
O4 S1 C4 C5 -67.5(3) . .
O6 S1 C4 C5 53.4(3) . .
O5 S1 C4 C5 173.9(3) . .
C3 C4 C5 C6 -1.2(6) . .
S1 C4 C5 C6 176.5(3) . .
C4 C5 C6 C1 -1.4(5) . .
C4 C5 C6 C7 175.8(3) . .
O1 C1 C6 C5 -178.6(3) . .
C2 C1 C6 C5 2.9(5) . .
O1 C1 C6 C7 4.4(5) . .
C2 C1 C6 C7 -174.1(3) . .
C5 C6 C7 C9 104.4(4) . .
C1 C6 C7 C9 -78.6(5) . .
O2 C8 C9 C10 -177.7(3) . .
C13 C8 C9 C10 3.3(6) . .
O2 C8 C9 C7 -1.7(5) . .
C13 C8 C9 C7 179.3(3) . .
C6 C7 C9 C8 92.1(5) . .
C6 C7 C9 C10 -92.0(4) . .
C8 C9 C10 C11 0.1(5) . .
C7 C9 C10 C11 -176.0(3) . .
C9 C10 C11 C12 -2.7(6) . .
C9 C10 C11 S2 169.5(3) . .
O8 S2 C11 C10 18.8(4) . .
O7 S2 C11 C10 140.9(3) . .
O9 S2 C11 C10 -101.0(3) . .
O8 S2 C11 C12 -168.7(3) . .
O7 S2 C11 C12 -46.6(4) . .
O9 S2 C11 C12 71.5(3) . .
C10 C11 C12 C13 2.1(6) . .
S2 C11 C12 C13 -170.3(3) . .
C11 C12 C13 C8 1.1(5) . .
C11 C12 C13 C14 180.0(3) . .
C9 C8 C13 C12 -3.9(6) . .
O2 C8 C13 C12 177.1(3) . .
C9 C8 C13 C14 177.2(3) . .
O2 C8 C13 C14 -1.8(5) . .
C12 C13 C14 C16 -2.9(5) . .
C8 C13 C14 C16 175.9(3) . .
O3 C15 C16 C17 -178.9(3) . .
C20 C15 C16 C17 -0.2(5) . .
O3 C15 C16 C14 -3.6(5) . .
C20 C15 C16 C14 175.1(3) . .
C13 C14 C16 C17 -101.9(4) . .
C13 C14 C16 C15 82.9(4) . .
C15 C16 C17 C18 0.5(5) . .
C14 C16 C17 C18 -174.8(3) . .
C16 C17 C18 C19 -0.6(5) . .
C16 C17 C18 S3 178.8(3) . .
O10 S3 C18 C17 -136.3(3) . .
O12 S3 C18 C17 -15.2(4) . .
O11 S3 C18 C17 103.9(3) . .
O10 S3 C18 C19 43.2(3) . .
O12 S3 C18 C19 164.2(3) . .
O11 S3 C18 C19 -76.6(3) . .
C17 C18 C19 C20 0.4(6) . .
S3 C18 C19 C20 -179.0(3) . .
C18 C19 C20 C15 -0.1(5) . .
C18 C19 C20 C21 174.9(3) . .
O3 C15 C20 C19 178.6(3) . .
C16 C15 C20 C19 0.0(5) . .
O3 C15 C20 C21 3.8(6) . .
C16 C15 C20 C21 -174.9(3) . .
C19 C20 C21 C2 -101.2(4) . 2_766
C15 C20 C21 C2 73.6(5) . 2_766
O21' S5 O20 O20' 165.3(18) . .
O19 S5 O20 O20' 36.1(19) . .
O19' S5 O20 O20' 46(2) . .
O21 S5 O20 O20' 161.7(16) . .
C32 S5 O20 O20' -84.5(17) . .
O20 S5 O21 O21' 8.5(19) . .
O19 S5 O21 O21' 136.5(18) . .
O19' S5 O21 O21' 143.6(19) . .
O20' S5 O21 O21' 20(2) . .
C32 S5 O21 O21' -108.9(18) . .
O21' S5 O20' O20 -15.8(19) . .
O19 S5 O20' O20 -147.5(17) . .
O19' S5 O20' O20 -143.6(17) . .
O21 S5 O20' O20 -25(2) . .
C32 S5 O20' O20 103.6(16) . .
O20 S5 O21' O21 -172.1(18) . .
O19 S5 O21' O21 -54(2) . .
O19' S5 O21' O21 -41(2) . .
O20' S5 O21' O21 -165.2(17) . .
C32 S5 O21' O21 78.8(18) . .
O13 C22 C23 C24 179.5(3) . .
C27 C22 C23 C24 -0.8(5) . .
O13 C22 C23 C42 2.1(5) . 2_675
C27 C22 C23 C42 -178.2(3) . 2_675
C22 C23 C24 C25 0.9(5) . .
C42 C23 C24 C25 178.1(3) 2_675 .
C23 C24 C25 C26 -0.6(6) . .
C23 C24 C25 S4 -175.2(3) . .
O16 S4 C25 C26 126.8(3) . .
O17 S4 C25 C26 -113.4(3) . .
O18 S4 C25 C26 7.4(4) . .
O16 S4 C25 C24 -58.6(3) . .
O17 S4 C25 C24 61.3(3) . .
O18 S4 C25 C24 -178.0(3) . .
C24 C25 C26 C27 0.2(6) . .
S4 C25 C26 C27 174.6(3) . .
O13 C22 C27 C26 -179.9(3) . .
C23 C22 C27 C26 0.4(5) . .
O13 C22 C27 C28 -5.8(5) . .
C23 C22 C27 C28 174.5(3) . .
C25 C26 C27 C22 -0.1(5) . .
C25 C26 C27 C28 -174.2(3) . .
C22 C27 C28 C30 93.3(4) . .
C26 C27 C28 C30 -92.9(4) . .
O14 C29 C30 C31 -177.5(3) . .
C34 C29 C30 C31 3.1(5) . .
O14 C29 C30 C28 4.5(6) . .
C34 C29 C30 C28 -174.9(3) . .
C27 C28 C30 C31 100.8(4) . .
C27 C28 C30 C29 -81.3(4) . .
C29 C30 C31 C32 -1.5(5) . .
C28 C30 C31 C32 176.5(3) . .
C30 C31 C32 C33 -0.9(6) . .
C30 C31 C32 S5 179.7(3) . .
O20 S5 C32 C33 -85.0(6) . .
O21' S5 C32 C33 8.0(8) . .
O19 S5 C32 C33 150.2(5) . .
O19' S5 C32 C33 132.9(8) . .
O20' S5 C32 C33 -112.0(8) . .
O21 S5 C32 C33 33.9(6) . .
O20 S5 C32 C31 94.4(6) . .
O21' S5 C32 C31 -172.6(8) . .
O19 S5 C32 C31 -30.3(5) . .
O19' S5 C32 C31 -47.7(8) . .
O20' S5 C32 C31 67.4(8) . .
O21 S5 C32 C31 -146.7(6) . .
C31 C32 C33 C34 1.8(6) . .
S5 C32 C33 C34 -178.7(3) . .
C32 C33 C34 C29 -0.3(6) . .
C32 C33 C34 C35 176.5(3) . .
O14 C29 C34 C33 178.4(3) . .
C30 C29 C34 C33 -2.2(5) . .
O14 C29 C34 C35 1.6(5) . .
C30 C29 C34 C35 -179.0(3) . .
C33 C34 C35 C37 -71.1(4) . .
C29 C34 C35 C37 105.6(4) . .
O15 C36 C37 C38 -179.3(3) . .
C41 C36 C37 C38 -0.8(5) . .
O15 C36 C37 C35 -4.3(5) . .
C41 C36 C37 C35 174.2(3) . .
C34 C35 C37 C38 103.7(4) . .
C34 C35 C37 C36 -71.3(4) . .
C36 C37 C38 C39 0.0(5) . .
C35 C37 C38 C39 -175.1(3) . .
C37 C38 C39 C40 0.0(5) . .
C37 C38 C39 S6 178.3(3) . .
O24 S6 C39 C40 23.1(4) . .
O22 S6 C39 C40 144.8(3) . .
O23 S6 C39 C40 -97.0(3) . .
O24 S6 C39 C38 -155.2(3) . .
O22 S6 C39 C38 -33.5(3) . .
O23 S6 C39 C38 84.7(3) . .
C38 C39 C40 C41 0.8(5) . .
S6 C39 C40 C41 -177.5(3) . .
O15 C36 C41 C40 -179.8(3) . .
C37 C36 C41 C40 1.6(5) . .
O15 C36 C41 C42 4.3(5) . .
C37 C36 C41 C42 -174.3(3) . .
C39 C40 C41 C36 -1.5(5) . .
C39 C40 C41 C42 174.3(3) . .
C36 C41 C42 C23 -80.1(4) . 2_675
C40 C41 C42 C23 104.2(4) . 2_675
C54 N1 C43 C44 0.7(6) . .
N1 C43 C44 C45 -0.8(6) . .
C43 C44 C45 C46 0.2(6) . .
C44 C45 C46 C54 0.5(5) . .
C44 C45 C46 C47 -179.5(4) . .
C54 C46 C47 C48 -0.3(6) . .
C45 C46 C47 C48 179.6(4) . .
C46 C47 C48 C49 0.2(6) . .
C47 C48 C49 C53 1.2(6) . .
C47 C48 C49 C50 179.5(4) . .
C53 C49 C50 C51 0.4(6) . .
C48 C49 C50 C51 -178.0(4) . .
C49 C50 C51 C52 0.4(6) . .
C53 N2 C52 C51 -0.5(6) . .
C50 C51 C52 N2 -0.3(6) . .
C52 N2 C53 C49 1.3(6) . .
C52 N2 C53 C54 -179.1(4) . .
C50 C49 C53 N2 -1.2(5) . .
C48 C49 C53 N2 177.3(3) . .
C50 C49 C53 C54 179.2(3) . .
C48 C49 C53 C54 -2.3(5) . .
C43 N1 C54 C46 0.1(6) . .
C43 N1 C54 C53 -179.8(3) . .
C45 C46 C54 N1 -0.7(6) . .
C47 C46 C54 N1 179.3(4) . .
C45 C46 C54 C53 179.2(3) . .
C47 C46 C54 C53 -0.8(5) . .
N2 C53 C54 N1 2.5(5) . .
C49 C53 C54 N1 -177.9(3) . .
N2 C53 C54 C46 -177.5(3) . .
C49 C53 C54 C46 2.1(5) . .
C66 N3 C55 C56 1.8(6) . .
N3 C55 C56 C57 -1.5(6) . .
C55 C56 C57 C58 0.1(6) . .
C56 C57 C58 C66 0.8(6) . .
C56 C57 C58 C59 -179.8(4) . .
C66 C58 C59 C60 -1.8(6) . .
C57 C58 C59 C60 178.9(4) . .
C58 C59 C60 C61 2.7(7) . .
C59 C60 C61 C62 179.1(4) . .
C59 C60 C61 C65 -1.3(6) . .
C65 C61 C62 C63 2.0(6) . .
C60 C61 C62 C63 -178.5(4) . .
C61 C62 C63 C64 -0.3(6) . .
C65 N4 C64 C63 1.4(6) . .
C62 C63 C64 N4 -1.4(6) . .
C64 N4 C65 C61 0.4(6) . .
C64 N4 C65 C66 179.7(4) . .
C62 C61 C65 N4 -2.0(6) . .
C60 C61 C65 N4 178.4(4) . .
C62 C61 C65 C66 178.7(4) . .
C60 C61 C65 C66 -0.9(6) . .
C55 N3 C66 C58 -0.7(6) . .
C55 N3 C66 C65 179.7(4) . .
C57 C58 C66 N3 -0.6(6) . .
C59 C58 C66 N3 -180.0(4) . .
C57 C58 C66 C65 179.0(3) . .
C59 C58 C66 C65 -0.4(5) . .
N4 C65 C66 N3 2.0(5) . .
C61 C65 C66 N3 -178.7(4) . .
N4 C65 C66 C58 -177.6(3) . .
C61 C65 C66 C58 1.7(5) . .
C78 N5 C67 C68 0.5(6) . .
N5 C67 C68 C69 -1.5(6) . .
C67 C68 C69 C70 0.7(6) . .
C68 C69 C70 C78 1.1(5) . .
C68 C69 C70 C71 -179.2(4) . .
C78 C70 C71 C72 1.8(6) . .
C69 C70 C71 C72 -177.9(4) . .
C70 C71 C72 C73 -0.1(6) . .
C71 C72 C73 C74 178.8(4) . .
C71 C72 C73 C77 -1.7(6) . .
C77 C73 C74 C75 -1.2(6) . .
C72 C73 C74 C75 178.4(4) . .
C73 C74 C75 C76 0.4(6) . .
C77 N6 C76 C75 -0.4(6) . .
C74 C75 C76 N6 0.4(6) . .
C76 N6 C77 C73 -0.4(6) . .
C76 N6 C77 C78 179.6(3) . .
C74 C73 C77 N6 1.2(6) . .
C72 C73 C77 N6 -178.4(3) . .
C74 C73 C77 C78 -178.8(3) . .
C72 C73 C77 C78 1.6(5) . .
C67 N5 C78 C70 1.3(5) . .
C67 N5 C78 C77 -178.6(3) . .
C69 C70 C78 N5 -2.1(5) . .
C71 C70 C78 N5 178.2(3) . .
C69 C70 C78 C77 177.9(3) . .
C71 C70 C78 C77 -1.9(5) . .
N6 C77 C78 N5 0.1(5) . .
C73 C77 C78 N5 -179.9(3) . .
N6 C77 C78 C70 -179.9(3) . .
C73 C77 C78 C70 0.1(5) . .
C90 N7 C79 C80 -0.8(6) . .
N7 C79 C80 C81 0.8(6) . .
C79 C80 C81 C82 0.1(6) . .
C80 C81 C82 C90 -1.1(6) . .
C80 C81 C82 C83 -180.0(4) . .
C90 C82 C83 C84 -0.5(6) . .
C81 C82 C83 C84 178.4(4) . .
C82 C83 C84 C85 0.9(6) . .
C83 C84 C85 C86 178.4(4) . .
C83 C84 C85 C89 0.3(6) . .
C89 C85 C86 C87 0.0(6) . .
C84 C85 C86 C87 -178.1(4) . .
C85 C86 C87 C88 -0.7(7) . .
C89 N8 C88 C87 0.5(6) . .
C86 C87 C88 N8 0.4(7) . .
C88 N8 C89 C85 -1.3(6) . .
C88 N8 C89 C90 179.7(4) . .
C86 C85 C89 N8 1.0(6) . .
C84 C85 C89 N8 179.2(4) . .
C86 C85 C89 C90 180.0(4) . .
C84 C85 C89 C90 -1.8(6) . .
C79 N7 C90 C82 -0.2(6) . .
C79 N7 C90 C89 -179.1(4) . .
C81 C82 C90 N7 1.1(5) . .
C83 C82 C90 N7 -179.9(3) . .
C81 C82 C90 C89 179.9(4) . .
C83 C82 C90 C89 -1.1(6) . .
N8 C89 C90 N7 0.1(5) . .
C85 C89 C90 N7 -178.9(3) . .
N8 C89 C90 C82 -178.7(3) . .
C85 C89 C90 C82 2.2(6) . .
